data_4322516
loop_
_publ_author_name
Wood
'Glenn P. A. Yap'
'Darrin S. Richeson'

_publ_section_title
;
 N-Substituted Guanidinate Anions as Ancillary Ligands in Group 4
 Chemistry. Syntheses and Characterization of M{RNC[N(SiMe3)2]NR}2Cl2,
 [M{CyNC[N(SiMe3)2]NCy}Cl3]- (M = Zr, Hf; R =iPr, Cy), and
 Zr{CyNC[N(SiMe3)2]NCy}(CH2Ph)3
;
_journal_name_full 'Inorganic Chemistry'
_journal_page_first 5788
_journal_page_last 5794
_journal_paper_doi 10.1021/ic990668i
_journal_volume 38
_journal_year 1999
_chemical_formula_sum 'C26 H64 Cl2 N6 Si4 Zr'
_chemical_formula_weight 735.31
_chemical_name_systematic
; 
 ? 
;
_space_group_IT_number 60
_symmetry_cell_setting orthorhombic
_symmetry_space_group_name_Hall '-P 2n 2ab'
_symmetry_space_group_name_H-M 'P b c n'
_atom_sites_solution_hydrogens geom
_atom_sites_solution_primary direct
_atom_sites_solution_secondary difmap
_audit_creation_method SHELXL-97
_cell_angle_alpha 90.00
_cell_angle_beta 90.00
_cell_angle_gamma 90.00
_cell_formula_units_Z 4
_cell_length_a 12.5453(17)
_cell_length_b 17.701(2)
_cell_length_c 18.012(2)
_cell_measurement_reflns_used 'reflections from 60 data frames'
_cell_measurement_temperature 203(2)
_cell_measurement_theta_max 28.29
_cell_measurement_theta_min 1.47
_cell_volume 3999.8(8)
_computing_cell_refinement 'Bruker SMART'
_computing_data_collection 'Bruker SMART'
_computing_data_reduction 'Bruker SHELXTL'
_computing_molecular_graphics 'Bruker SHELXTL'
_computing_publication_material 'Bruker SHELXTL'
_computing_structure_refinement 'SHELXL-97 (Sheldrick, 1997)'
_computing_structure_solution 'SHELXS-97 (Sheldrick, 1990)'
_diffrn_ambient_temperature 203(2)
_diffrn_measured_fraction_theta_full 0.951
_diffrn_measured_fraction_theta_max 0.951
_diffrn_measurement_device_type 'CCD area detector'
_diffrn_measurement_method 'phi and omega scans'
_diffrn_radiation_monochromator graphite
_diffrn_radiation_source 'fine-focus sealed tube'
_diffrn_radiation_type MoK\a
_diffrn_radiation_wavelength 0.71073
_diffrn_reflns_av_R_equivalents 0.1522
_diffrn_reflns_av_sigmaI/netI 0.1131
_diffrn_reflns_limit_h_max 16
_diffrn_reflns_limit_h_min 0
_diffrn_reflns_limit_k_max 23
_diffrn_reflns_limit_k_min 0
_diffrn_reflns_limit_l_max 24
_diffrn_reflns_limit_l_min 0
_diffrn_reflns_number 31428
_diffrn_reflns_theta_full 28.77
_diffrn_reflns_theta_max 28.77
_diffrn_reflns_theta_min 1.99
_diffrn_standards_decay_% <1
_diffrn_standards_number '50 standard frames at start and end'
_exptl_absorpt_coefficient_mu 0.552
_exptl_absorpt_correction_T_max 0.862132
_exptl_absorpt_correction_T_min 0.636696
_exptl_absorpt_correction_type multi-scan
_exptl_absorpt_process_details 'Blessing, Acta Cryst. (1995) A51 33-38.'
_exptl_crystal_colour colourless
_exptl_crystal_density_diffrn 1.221
_exptl_crystal_density_method 'not measured'
_exptl_crystal_description block
_exptl_crystal_F_000 1568
_exptl_crystal_size_max .1
_exptl_crystal_size_mid .1
_exptl_crystal_size_min .1
_refine_diff_density_max 0.851
_refine_diff_density_min -1.413
_refine_diff_density_rms 0.116
_refine_ls_extinction_method none
_refine_ls_goodness_of_fit_ref 1.041
_refine_ls_hydrogen_treatment mixed
_refine_ls_matrix_type full
_refine_ls_number_parameters 177
_refine_ls_number_reflns 4951
_refine_ls_number_restraints 0
_refine_ls_restrained_S_all 1.041
_refine_ls_R_factor_all 0.1532
_refine_ls_R_factor_gt 0.0654
_refine_ls_shift/su_max 0.000
_refine_ls_shift/su_mean 0.000
_refine_ls_structure_factor_coef Fsqd
_refine_ls_weighting_details 'calc w=1/[\s^2^(Fo^2^)+(0.1000P)^2^+0.0000P] where P=(Fo^2^+2Fc^2^)/3'
_refine_ls_weighting_scheme calc
_refine_ls_wR_factor_gt 0.1686
_refine_ls_wR_factor_ref 0.1978
_reflns_number_gt 2515
_reflns_number_total 4951
_reflns_threshold_expression >2sigma(I)
_cod_data_source_file ic990668i_2.cif
_cod_data_source_block dr082
_cod_original_cell_volume 3999.9(9)
_cod_database_code 4322516

loop_
_symmetry_equiv_pos_as_xyz
'x, y, z'
'-x+1/2, -y+1/2, z+1/2'
'-x, y, -z+1/2'
'x+1/2, -y+1/2, -z'
'-x, -y, -z'
'x-1/2, y-1/2, -z-1/2'
'x, -y, z-1/2'
'-x-1/2, y-1/2, z'

loop_
_atom_site_label
_atom_site_type_symbol
_atom_site_fract_x
_atom_site_fract_y
_atom_site_fract_z
_atom_site_U_iso_or_equiv
_atom_site_adp_type
_atom_site_occupancy
_atom_site_symmetry_multiplicity
_atom_site_calc_flag
_atom_site_refinement_flags
_atom_site_disorder_assembly
_atom_site_disorder_group
Zr Zr 0.0000 0.17834(4) 0.7500 0.0253(2) Uani 1 2 d S . .
Cl Cl 0.03944(19) 0.27483(13) 0.84117(13) 0.0901(7) Uani 1 1 d . . .
Si1 Si 0.31917(12) 0.00988(9) 0.64906(9) 0.0349(4) Uani 1 1 d . . .
Si2 Si 0.27737(12) 0.14781(9) 0.54767(8) 0.0354(4) Uani 1 1 d . . .
N1 N 0.0614(3) 0.0962(2) 0.6674(2) 0.0274(10) Uani 1 1 d . . .
N2 N 0.1774(3) 0.1615(2) 0.7341(2) 0.0291(10) Uani 1 1 d . . .
N3 N 0.2462(3) 0.0924(2) 0.6269(2) 0.0279(9) Uani 1 1 d . . .
C1 C 0.0237(4) 0.0459(3) 0.6087(3) 0.0320(13) Uani 1 1 d . . .
H1A H 0.0795 0.0417 0.5700 0.038 Uiso 1 1 calc R . .
C2 C -0.0755(4) 0.0784(4) 0.5743(3) 0.0481(16) Uani 1 1 d . . .
H2A H -0.0601 0.1283 0.5548 0.072 Uiso 1 1 calc R . .
H2B H -0.1310 0.0820 0.6116 0.072 Uiso 1 1 calc R . .
H2C H -0.0993 0.0459 0.5343 0.072 Uiso 1 1 calc R . .
C3 C 0.0011(5) -0.0326(3) 0.6399(4) 0.0509(16) Uani 1 1 d . . .
H3A H 0.0657 -0.0531 0.6615 0.076 Uiso 1 1 calc R . .
H3B H -0.0233 -0.0655 0.6004 0.076 Uiso 1 1 calc R . .
H3C H -0.0536 -0.0291 0.6779 0.076 Uiso 1 1 calc R . .
C4 C 0.2826(4) 0.1937(3) 0.7536(3) 0.0366(13) Uani 1 1 d . . .
H4A H 0.3382 0.1665 0.7252 0.044 Uiso 1 1 calc R . .
C5 C 0.3054(5) 0.1844(3) 0.8345(3) 0.0486(16) Uani 1 1 d . . .
H5A H 0.3030 0.1312 0.8473 0.073 Uiso 1 1 calc R . .
H5B H 0.2523 0.2115 0.8632 0.073 Uiso 1 1 calc R . .
H5C H 0.3756 0.2044 0.8456 0.073 Uiso 1 1 calc R . .
C6 C 0.2877(5) 0.2777(3) 0.7328(4) 0.0569(19) Uani 1 1 d . . .
H6A H 0.2717 0.2836 0.6804 0.085 Uiso 1 1 calc R . .
H6B H 0.3586 0.2970 0.7429 0.085 Uiso 1 1 calc R . .
H6C H 0.2359 0.3056 0.7619 0.085 Uiso 1 1 calc R . .
C7 C 0.1644(4) 0.1159(3) 0.6752(3) 0.0255(11) Uani 1 1 d . . .
C8 C 0.2850(4) -0.0191(3) 0.7449(3) 0.0420(14) Uani 1 1 d . . .
H8A H 0.3025 0.0215 0.7790 0.063 Uiso 1 1 calc R . .
H8B H 0.3253 -0.0639 0.7580 0.063 Uiso 1 1 calc R . .
H8C H 0.2094 -0.0300 0.7478 0.063 Uiso 1 1 calc R . .
C9 C 0.2899(5) -0.0708(3) 0.5854(4) 0.0539(17) Uani 1 1 d . . .
H9A H 0.3034 -0.0556 0.5345 0.081 Uiso 1 1 calc R . .
H9B H 0.2158 -0.0855 0.5906 0.081 Uiso 1 1 calc R . .
H9C H 0.3353 -0.1133 0.5980 0.081 Uiso 1 1 calc R . .
C10 C 0.4650(5) 0.0292(4) 0.6415(4) 0.0570(19) Uani 1 1 d . . .
H10A H 0.4844 0.0692 0.6758 0.085 Uiso 1 1 calc R . .
H10B H 0.4818 0.0448 0.5912 0.085 Uiso 1 1 calc R . .
H10C H 0.5046 -0.0162 0.6536 0.085 Uiso 1 1 calc R . .
C11 C 0.3021(5) 0.0856(4) 0.4662(3) 0.0526(16) Uani 1 1 d . . .
H11A H 0.2410 0.0529 0.4585 0.079 Uiso 1 1 calc R . .
H11B H 0.3649 0.0550 0.4752 0.079 Uiso 1 1 calc R . .
H11C H 0.3131 0.1164 0.4223 0.079 Uiso 1 1 calc R . .
C12 C 0.3979(5) 0.2073(4) 0.5609(4) 0.0583(18) Uani 1 1 d . . .
H12A H 0.3890 0.2386 0.6047 0.088 Uiso 1 1 calc R . .
H12B H 0.4080 0.2392 0.5177 0.088 Uiso 1 1 calc R . .
H12C H 0.4598 0.1751 0.5672 0.088 Uiso 1 1 calc R . .
C13 C 0.1630(5) 0.2107(4) 0.5272(3) 0.0525(17) Uani 1 1 d . . .
H13A H 0.0989 0.1807 0.5216 0.079 Uiso 1 1 calc R . .
H13B H 0.1767 0.2383 0.4817 0.079 Uiso 1 1 calc R . .
H13C H 0.1536 0.2462 0.5678 0.079 Uiso 1 1 calc R . .

loop_
_atom_site_aniso_label
_atom_site_aniso_U_11
_atom_site_aniso_U_22
_atom_site_aniso_U_33
_atom_site_aniso_U_23
_atom_site_aniso_U_13
_atom_site_aniso_U_12
Zr 0.0252(3) 0.0260(4) 0.0248(3) 0.000 0.0002(3) 0.000
Cl 0.0923(16) 0.0870(16) 0.0911(17) -0.0193(13) -0.0006(13) -0.0092(12)
Si1 0.0301(8) 0.0363(9) 0.0385(9) -0.0005(7) -0.0016(7) 0.0052(7)
Si2 0.0347(9) 0.0406(9) 0.0309(8) 0.0033(7) 0.0066(7) -0.0050(7)
N1 0.027(2) 0.031(2) 0.024(2) -0.0043(18) 0.0024(18) -0.0024(18)
N2 0.026(2) 0.031(2) 0.030(3) -0.0045(17) -0.0049(17) -0.0032(18)
N3 0.029(2) 0.026(2) 0.029(2) -0.0017(18) 0.0027(18) -0.0024(19)
C1 0.025(3) 0.044(3) 0.027(3) -0.014(2) 0.005(2) -0.009(2)
C2 0.040(3) 0.061(4) 0.043(4) -0.016(3) -0.013(3) -0.005(3)
C3 0.058(4) 0.037(3) 0.057(4) -0.016(3) 0.003(4) -0.014(3)
C4 0.026(3) 0.044(3) 0.041(3) -0.008(3) -0.006(3) -0.003(2)
C5 0.039(3) 0.057(4) 0.049(4) -0.006(3) -0.015(3) -0.002(3)
C6 0.058(4) 0.038(4) 0.075(5) -0.003(3) -0.009(3) -0.016(3)
C7 0.027(3) 0.025(3) 0.025(2) 0.003(2) -0.001(2) -0.003(2)
C8 0.042(3) 0.040(3) 0.044(3) 0.004(3) -0.005(3) 0.004(2)
C9 0.064(4) 0.042(4) 0.056(4) -0.006(3) 0.008(3) 0.014(3)
C10 0.028(3) 0.074(5) 0.068(5) 0.004(4) 0.005(3) 0.012(3)
C11 0.061(4) 0.055(4) 0.043(4) 0.000(3) 0.017(3) -0.008(3)
C12 0.058(4) 0.059(4) 0.059(4) 0.009(4) 0.007(3) -0.014(3)
C13 0.056(4) 0.059(4) 0.042(4) 0.020(3) 0.005(3) 0.002(3)

loop_
_atom_type_symbol
_atom_type_description
_atom_type_scat_dispersion_real
_atom_type_scat_dispersion_imag
_atom_type_scat_source
C C 0.0033 0.0016 'International Tables Vol C Tables 4.2.6.8 and 6.1.1.4'
H H 0.0000 0.0000 'International Tables Vol C Tables 4.2.6.8 and 6.1.1.4'
N N 0.0061 0.0033 'International Tables Vol C Tables 4.2.6.8 and 6.1.1.4'
Si Si 0.0817 0.0704 'International Tables Vol C Tables 4.2.6.8 and 6.1.1.4'
Cl Cl 0.1484 0.1585 'International Tables Vol C Tables 4.2.6.8 and 6.1.1.4'
Zr Zr -2.9673 0.5597 'International Tables Vol C Tables 4.2.6.8 and 6.1.1.4'

loop_
_geom_angle_atom_site_label_1
_geom_angle_atom_site_label_2
_geom_angle_atom_site_label_3
_geom_angle
_geom_angle_site_symmetry_1
_geom_angle_site_symmetry_3
_geom_angle_publ_flag
N1 Zr N1 98.1(2) 3_556 . ?
N1 Zr N2 59.15(14) 3_556 3_556 ?
N1 Zr N2 109.91(15) . 3_556 ?
N1 Zr N2 109.91(14) 3_556 . ?
N1 Zr N2 59.15(14) . . ?
N2 Zr N2 164.9(2) 3_556 . ?
N1 Zr Cl 94.49(12) 3_556 . ?
N1 Zr Cl 147.82(12) . . ?
N2 Zr Cl 101.99(12) 3_556 . ?
N2 Zr Cl 88.73(11) . . ?
N1 Zr Cl 147.82(12) 3_556 3_556 ?
N1 Zr Cl 94.49(12) . 3_556 ?
N2 Zr Cl 88.73(11) 3_556 3_556 ?
N2 Zr Cl 101.99(12) . 3_556 ?
Cl Zr Cl 90.23(12) . 3_556 ?
N1 Zr C7 29.72(14) 3_556 3_556 ?
N1 Zr C7 109.37(15) . 3_556 ?
N2 Zr C7 29.77(13) 3_556 3_556 ?
N2 Zr C7 139.49(15) . 3_556 ?
Cl Zr C7 96.13(11) . 3_556 ?
Cl Zr C7 118.13(12) 3_556 3_556 ?
N1 Zr C7 109.37(14) 3_556 . ?
N1 Zr C7 29.72(14) . . ?
N2 Zr C7 139.49(15) 3_556 . ?
N2 Zr C7 29.77(13) . . ?
Cl Zr C7 118.13(12) . . ?
Cl Zr C7 96.13(11) 3_556 . ?
C7 Zr C7 131.6(2) 3_556 . ?
N3 Si1 C8 108.6(2) . . ?
N3 Si1 C10 109.8(3) . . ?
C8 Si1 C10 110.2(3) . . ?
N3 Si1 C9 113.0(2) . . ?
C8 Si1 C9 108.4(3) . . ?
C10 Si1 C9 106.8(3) . . ?
N3 Si2 C13 108.7(2) . . ?
N3 Si2 C12 112.9(3) . . ?
C13 Si2 C12 108.4(3) . . ?
N3 Si2 C11 110.1(2) . . ?
C13 Si2 C11 109.1(3) . . ?
C12 Si2 C11 107.5(3) . . ?
C7 N1 C1 123.0(4) . . ?
C7 N1 Zr 95.4(3) . . ?
C1 N1 Zr 140.5(3) . . ?
C7 N2 C4 121.9(4) . . ?
C7 N2 Zr 93.4(3) . . ?
C4 N2 Zr 142.7(3) . . ?
C7 N3 Si1 118.8(3) . . ?
C7 N3 Si2 119.6(3) . . ?
Si1 N3 Si2 121.6(2) . . ?
N1 C1 C2 109.4(4) . . ?
N1 C1 C3 110.4(4) . . ?
C2 C1 C3 110.3(5) . . ?
N2 C4 C5 111.1(4) . . ?
N2 C4 C6 110.6(4) . . ?
C5 C4 C6 109.8(5) . . ?
N2 C7 N1 110.8(4) . . ?
N2 C7 N3 125.2(4) . . ?
N1 C7 N3 124.0(4) . . ?
N2 C7 Zr 56.8(3) . . ?
N1 C7 Zr 54.9(2) . . ?
N3 C7 Zr 170.3(3) . . ?

loop_
_geom_bond_atom_site_label_1
_geom_bond_atom_site_label_2
_geom_bond_distance
_geom_bond_site_symmetry_2
_geom_bond_publ_flag
Zr N1 2.219(4) 3_556 ?
Zr N1 2.219(4) . ?
Zr N2 2.264(4) 3_556 ?
Zr N2 2.264(4) . ?
Zr Cl 2.420(2) . ?
Zr Cl 2.420(2) 3_556 ?
Zr C7 2.700(5) 3_556 ?
Zr C7 2.700(5) . ?
Si1 N3 1.770(4) . ?
Si1 C8 1.850(6) . ?
Si1 C10 1.866(6) . ?
Si1 C9 1.869(6) . ?
Si2 N3 1.775(4) . ?
Si2 C13 1.853(6) . ?
Si2 C12 1.858(6) . ?
Si2 C11 1.861(6) . ?
N1 C7 1.345(6) . ?
N1 C1 1.462(6) . ?
N2 C7 1.343(6) . ?
N2 C4 1.480(6) . ?
N3 C7 1.408(6) . ?
C1 C2 1.504(7) . ?
C1 C3 1.526(8) . ?
C4 C5 1.494(7) . ?
C4 C6 1.534(8) . ?
